data_7249273
loop_
_publ_author_name
'Pate, Sophie'
'Taujanskas, Joshua'
'Wells, Robyn'
'Robertson, Craig M.'
'O'Neill, Paul M.'
'Stachulski, Andrew V.'

_publ_section_title
;
 Convenient syntheses of 2-acylamino-4-halothiazoles and acylated
 derivatives using a versatile Boc-intermediate
;
_journal_issue 38
_journal_name_full 'RSC Advances'
_journal_page_first 27894
_journal_page_last 27903
_journal_paper_doi 10.1039/D4RA04959D
_journal_volume 14
_journal_year 2024
_chemical_formula_moiety 'C7 H8 N2 O3 S'
_chemical_formula_sum 'C7 H8 N2 O3 S'
_chemical_formula_weight 200.21
_space_group_crystal_system orthorhombic
_space_group_IT_number 60
_space_group_name_Hall '-P 2n 2ab'
_space_group_name_H-M_alt 'P b c n'
_atom_sites_solution_hydrogens geom
_atom_sites_solution_primary dual
_audit_creation_date 2023-12-11
_audit_creation_method
;
Olex2 1.3-ac4
(compiled 2019.04.23 svn.r3594 for Rigaku Oxford Diffraction, GUI svn.r5739)
;
_audit_update_record
;
2024-02-02 deposited with the CCDC.	2024-08-08 downloaded from the CCDC.
;
_cell_angle_alpha 90
_cell_angle_beta 90
_cell_angle_gamma 90
_cell_formula_units_Z 8
_cell_length_a 22.162(3)
_cell_length_b 7.1809(10)
_cell_length_c 10.8505(15)
_cell_measurement_reflns_used 4299
_cell_measurement_temperature 100.01(10)
_cell_measurement_theta_max 30.0770
_cell_measurement_theta_min 2.9950
_cell_volume 1726.8(4)
_computing_cell_refinement 'CrysAlisPro 1.171.42.96a (Rigaku OD, 2023)'
_computing_data_collection 'CrysAlisPro 1.171.42.96a (Rigaku OD, 2023)'
_computing_data_reduction 'CrysAlisPro 1.171.42.96a (Rigaku OD, 2023)'
_computing_molecular_graphics 'Olex2 (Dolomanov et al., 2009)'
_computing_publication_material 'Olex2 (Dolomanov et al., 2009)'
_computing_structure_refinement 'ShelXL (Sheldrick, 2015)'
_computing_structure_solution 'ShelXT (Sheldrick, 2015)'
_diffrn_ambient_environment N~2~
_diffrn_ambient_temperature 100.01(10)
_diffrn_detector 'Hybrid Pixel Array Detector'
_diffrn_detector_area_resol_mean 10.0000
_diffrn_detector_type 'Rigaku Saturn724+'
_diffrn_measured_fraction_theta_full 0.998
_diffrn_measured_fraction_theta_max 0.808
_diffrn_measurement_details
;
List of Runs (angles in degrees, time in seconds):

  # Type    Start    End  Width  t~exp~   \w     \q     \k     \f   Frames
#--------------------------------------------------------------------------
  1  \w    -62.00 -32.00   0.50    2.00    --  -10.30  36.00 -54.00   60
  2  \w    -38.00  79.00   0.50    2.00    --  -10.30  57.00  90.00  234
  3  \w     29.00  59.00   0.50    2.00    --  -10.30  36.00 -54.00   60
;
_diffrn_measurement_device 'four-circle diffractometer'
_diffrn_measurement_device_type 'XtaLAB AFC12 (RCD3): Kappa single'
_diffrn_measurement_method '\w scans'
_diffrn_measurement_specimen_support 'Mitegen 50um'
_diffrn_orient_matrix_type 'CrysAlisPro convention (1999,Acta A55,543-557)'
_diffrn_orient_matrix_UB_11 -0.0152226000
_diffrn_orient_matrix_UB_12 -0.0810768000
_diffrn_orient_matrix_UB_13 0.0205016000
_diffrn_orient_matrix_UB_21 0.0277604000
_diffrn_orient_matrix_UB_22 -0.0370411000
_diffrn_orient_matrix_UB_23 0.0215680000
_diffrn_orient_matrix_UB_31 -0.0049634000
_diffrn_orient_matrix_UB_32 0.0420942000
_diffrn_orient_matrix_UB_33 0.0581652000
_diffrn_radiation_collimation 0.3
_diffrn_radiation_monochromator mirror
_diffrn_radiation_probe x-ray
_diffrn_radiation_type 'Mo K\a'
_diffrn_radiation_wavelength 0.71073
_diffrn_reflns_av_R_equivalents 0.0205
_diffrn_reflns_av_unetI/netI 0.0205
_diffrn_reflns_Laue_measured_fraction_full 0.998
_diffrn_reflns_Laue_measured_fraction_max 0.808
_diffrn_reflns_limit_h_max 27
_diffrn_reflns_limit_h_min -27
_diffrn_reflns_limit_k_max 8
_diffrn_reflns_limit_k_min -7
_diffrn_reflns_limit_l_max 14
_diffrn_reflns_limit_l_min -9
_diffrn_reflns_number 7410
_diffrn_reflns_point_group_measured_fraction_full 0.998
_diffrn_reflns_point_group_measured_fraction_max 0.808
_diffrn_reflns_theta_full 25.242
_diffrn_reflns_theta_max 30.208
_diffrn_reflns_theta_min 2.982
_diffrn_source 'Rotating-anode X-ray tube'
_diffrn_source_current 24.0
_diffrn_source_power 1.2
_diffrn_source_target Mo
_diffrn_source_type 'Rigaku (Mo) X-ray Source'
_diffrn_source_voltage 50.0
_exptl_absorpt_coefficient_mu 0.349
_exptl_absorpt_correction_T_max 1.00000
_exptl_absorpt_correction_T_min 0.83440
_exptl_absorpt_correction_type multi-scan
_exptl_absorpt_process_details
;
CrysAlisPro 1.171.42.96a (Rigaku Oxford Diffraction, 2023)
Empirical absorption correction using spherical harmonics,
implemented in SCALE3 ABSPACK scaling algorithm.
;
_exptl_crystal_colour colourless
_exptl_crystal_colour_primary colourless
_exptl_crystal_density_diffrn 1.540
_exptl_crystal_description needle
_exptl_crystal_F_000 832
_exptl_crystal_size_max 0.22
_exptl_crystal_size_mid 0.05
_exptl_crystal_size_min 0.02
_refine_diff_density_max 0.323
_refine_diff_density_min -0.278
_refine_diff_density_rms 0.053
_refine_ls_extinction_method none
_refine_ls_goodness_of_fit_ref 1.064
_refine_ls_hydrogen_treatment constr
_refine_ls_matrix_type full
_refine_ls_number_parameters 120
_refine_ls_number_reflns 2080
_refine_ls_number_restraints 0
_refine_ls_restrained_S_all 1.064
_refine_ls_R_factor_all 0.0349
_refine_ls_R_factor_gt 0.0306
_refine_ls_shift/su_max 0.002
_refine_ls_shift/su_mean 0.000
_refine_ls_structure_factor_coef Fsqd
_refine_ls_weighting_details 'w=1/[\s^2^(Fo^2^)+(0.0428P)^2^+0.9349P] where P=(Fo^2^+2Fc^2^)/3'
_refine_ls_weighting_scheme calc
_refine_ls_wR_factor_gt 0.0833
_refine_ls_wR_factor_ref 0.0867
_reflns_Friedel_coverage 0.000
_reflns_number_gt 1838
_reflns_number_total 2080
_reflns_threshold_expression 'I > 2\s(I)'
_cod_data_source_file d4ra04959d2.cif
_cod_data_source_block avs04_106_auto
_cod_database_code 7249273
_shelx_shelxl_version_number 2018/3
_chemical_oxdiff_formula CH8N2O3S
_chemical_oxdiff_usercomment AVS04_106
_shelx_space_group_comment
;
The symmetry employed for this shelxl refinement is uniquely defined
by the following loop, which should always be used as a source of
symmetry information in preference to the above space-group names.
They are only intended as comments.
;
_shelx_estimated_absorpt_t_max 0.993
_shelx_estimated_absorpt_t_min 0.927
_diffrn_oxdiff_digest_frames
;
0166b5f0fe4c86f724e6c3b266d2e968c300029499f
;
_reflns_odcompleteness_completeness 99.56
_reflns_odcompleteness_iscentric 1
_reflns_odcompleteness_theta 26.32
_olex2_refinement_description
;
1. Fixed Uiso
 At 1.2 times of:
  All C(H) groups, All N(H) groups
 At 1.5 times of:
  All C(H,H,H) groups
2.a Aromatic/amide H refined with riding coordinates:
 N2(H2), C3(H3)
2.b Idealised Me refined as rotating group:
 C7(H7A,H7B,H7C), C5(H5A,H5B,H5C)
;
_olex2_submission_special_instructions 'No special instructions were received'
_oxdiff_exptl_absorpt_empirical_details
;
Empirical correction (ABSPACK) includes:
- Absorption correction using spherical harmonics
- Frame scaling
;
_oxdiff_exptl_absorpt_empirical_full_max 1.450
_oxdiff_exptl_absorpt_empirical_full_min 0.801

loop_
_space_group_symop_operation_xyz
'x, y, z'
'-x+1/2, -y+1/2, z+1/2'
'-x, y, -z+1/2'
'x+1/2, -y+1/2, -z'
'-x, -y, -z'
'x-1/2, y-1/2, -z-1/2'
'x, -y, z-1/2'
'-x-1/2, y-1/2, z'

loop_
_atom_site_label
_atom_site_type_symbol
_atom_site_fract_x
_atom_site_fract_y
_atom_site_fract_z
_atom_site_U_iso_or_equiv
_atom_site_adp_type
_atom_site_occupancy
_atom_site_site_symmetry_order
_atom_site_calc_flag
_atom_site_refinement_flags_posn
_atom_site_refinement_flags_adp
_atom_site_refinement_flags_occupancy
_atom_site_disorder_assembly
_atom_site_disorder_group
S1 S 0.48887(2) 0.24759(4) 0.59691(3) 0.01520(12) Uani 1 1 d . . . . .
O1 O 0.37699(4) 0.11863(14) 0.53145(8) 0.0199(2) Uani 1 1 d . . . . .
O2 O 0.63268(4) 0.38637(14) 0.41480(8) 0.0181(2) Uani 1 1 d . . . . .
O3 O 0.68082(5) 0.45906(17) 0.59102(9) 0.0275(3) Uani 1 1 d . . . . .
N2 N 0.43836(5) 0.18026(16) 0.37082(9) 0.0145(2) Uani 1 1 d . . . . .
H2 H 0.441491 0.183755 0.290005 0.017 Uiso 1 1 calc R . . . .
N1 N 0.53848(5) 0.27406(15) 0.38394(10) 0.0141(2) Uani 1 1 d . . . . .
C6 C 0.67898(6) 0.46049(18) 0.48112(12) 0.0173(3) Uani 1 1 d . . . . .
C4 C 0.38467(6) 0.12463(18) 0.42024(12) 0.0150(3) Uani 1 1 d . . . . .
C2 C 0.57987(5) 0.32779(18) 0.46970(11) 0.0145(3) Uani 1 1 d . . . . .
C7 C 0.72440(6) 0.5435(2) 0.39636(13) 0.0208(3) Uani 1 1 d . . . . .
H7A H 0.723056 0.478860 0.316881 0.031 Uiso 1 1 calc GR . . . .
H7B H 0.764750 0.530663 0.432317 0.031 Uiso 1 1 calc GR . . . .
H7C H 0.715304 0.675801 0.384074 0.031 Uiso 1 1 calc GR . . . .
C5 C 0.33724(6) 0.0725(2) 0.32817(12) 0.0205(3) Uani 1 1 d . . . . .
H5A H 0.322194 -0.052837 0.346469 0.031 Uiso 1 1 calc GR . . . .
H5B H 0.354643 0.074443 0.245154 0.031 Uiso 1 1 calc GR . . . .
H5C H 0.303853 0.161702 0.332656 0.031 Uiso 1 1 calc GR . . . .
C1 C 0.48774(5) 0.23104(17) 0.43919(13) 0.0132(3) Uani 1 1 d . . . . .
C3 C 0.56286(6) 0.32295(19) 0.58913(11) 0.0161(3) Uani 1 1 d . . . . .
H3 H 0.587458 0.355520 0.657521 0.019 Uiso 1 1 calc R . . . .

loop_
_atom_site_aniso_label
_atom_site_aniso_U_11
_atom_site_aniso_U_22
_atom_site_aniso_U_33
_atom_site_aniso_U_23
_atom_site_aniso_U_13
_atom_site_aniso_U_12
S1 0.01451(19) 0.0216(2) 0.00954(17) 0.00022(11) 0.00114(10) 0.00047(11)
O1 0.0172(5) 0.0289(5) 0.0136(5) 0.0030(4) 0.0030(3) -0.0001(4)
O2 0.0142(4) 0.0269(5) 0.0133(4) -0.0018(4) 0.0005(3) -0.0050(4)
O3 0.0214(5) 0.0451(7) 0.0159(5) -0.0007(4) -0.0036(4) -0.0081(4)
N2 0.0126(5) 0.0211(6) 0.0097(5) 0.0005(4) 0.0003(4) -0.0008(4)
N1 0.0126(5) 0.0182(6) 0.0115(5) -0.0008(4) 0.0008(4) -0.0004(4)
C6 0.0138(6) 0.0192(7) 0.0189(6) -0.0013(5) -0.0022(5) 0.0001(4)
C4 0.0133(6) 0.0168(6) 0.0150(6) 0.0014(5) 0.0012(4) 0.0010(4)
C2 0.0136(6) 0.0162(6) 0.0137(6) -0.0006(5) 0.0007(4) -0.0005(4)
C7 0.0148(6) 0.0257(7) 0.0219(7) 0.0007(5) 0.0000(5) -0.0035(5)
C5 0.0139(6) 0.0295(7) 0.0181(6) 0.0009(5) -0.0006(5) -0.0024(5)
C1 0.0136(6) 0.0151(6) 0.0109(6) 0.0005(4) 0.0006(4) 0.0012(4)
C3 0.0156(6) 0.0205(7) 0.0122(6) -0.0002(5) -0.0006(4) -0.0007(5)

loop_
_atom_type_symbol
_atom_type_description
_atom_type_scat_dispersion_real
_atom_type_scat_dispersion_imag
_atom_type_scat_source
C C 0.0033 0.0016 'International Tables Vol C Tables 4.2.6.8 and 6.1.1.4'
H H 0.0000 0.0000 'International Tables Vol C Tables 4.2.6.8 and 6.1.1.4'
N N 0.0061 0.0033 'International Tables Vol C Tables 4.2.6.8 and 6.1.1.4'
O O 0.0106 0.0060 'International Tables Vol C Tables 4.2.6.8 and 6.1.1.4'
S S 0.1246 0.1234 'International Tables Vol C Tables 4.2.6.8 and 6.1.1.4'

loop_
_geom_angle_atom_site_label_1
_geom_angle_atom_site_label_2
_geom_angle_atom_site_label_3
_geom_angle
_geom_angle_site_symmetry_1
_geom_angle_site_symmetry_3
_geom_angle_publ_flag
C1 S1 C3 89.24(6) . . ?
C6 O2 C2 122.05(10) . . ?
C4 N2 C1 124.12(11) . . ?
C1 N1 C2 109.38(11) . . ?
O2 C6 C7 109.86(11) . . ?
O3 C6 O2 123.40(12) . . ?
O3 C6 C7 126.73(12) . . ?
O1 C4 N2 121.39(12) . . ?
O1 C4 C5 123.59(11) . . ?
N2 C4 C5 115.02(11) . . ?
N1 C2 O2 111.27(10) . . ?
C3 C2 O2 131.26(11) . . ?
C3 C2 N1 117.41(11) . . ?
N2 C1 S1 124.72(10) . . ?
N1 C1 S1 115.30(10) . . ?
N1 C1 N2 119.98(12) . . ?
C2 C3 S1 108.64(9) . . ?

loop_
_geom_bond_atom_site_label_1
_geom_bond_atom_site_label_2
_geom_bond_distance
_geom_bond_site_symmetry_2
_geom_bond_publ_flag
S1 C1 1.7156(14) . ?
S1 C3 1.7289(13) . ?
O1 C4 1.2193(16) . ?
O2 C6 1.3618(15) . ?
O2 C2 1.3790(15) . ?
O3 C6 1.1932(16) . ?
N2 C4 1.3649(16) . ?
N2 C1 1.3714(16) . ?
N1 C2 1.3625(16) . ?
N1 C1 1.3111(17) . ?
C6 C7 1.4881(18) . ?
C4 C5 1.4977(17) . ?
C2 C3 1.3500(17) . ?
